data_7033704
loop_
_publ_author_name
'Hill, Anthony F.'
'Stewart, Craig D.'
'Ward, Jas S.'

_publ_section_title
;
 Organometallic chemistry of ethynyl boronic acid MIDA ester, HC[triple
 bond, length as m-dash]CB(O2CCH2)2NMe.
;
_journal_issue 12
_journal_name_full 'Dalton transactions (Cambridge, England : 2003)'
_journal_page_first 5713
_journal_page_last 5726
_journal_paper_doi 10.1039/c4dt03695f
_journal_volume 44
_journal_year 2015
_chemical_compound_source 'Research School of Chemistry'
_chemical_formula_moiety 'C42 H40 Cl1 N1 O1 P2 Ru1 S2, C1 H2 Cl2'
_chemical_formula_sum 'C43 H42 Cl3 N O P2 Ru S2'
_chemical_formula_weight 922.32
_space_group_IT_number 15
_symmetry_cell_setting monoclinic
_symmetry_space_group_name_Hall '-C 2yc'
_symmetry_space_group_name_H-M 'C 1 2/c 1'
_atom_sites_solution_hydrogens difmap
_atom_sites_solution_primary other
_audit_creation_date 14-06-10
_audit_creation_method CRYSTALS_ver_14.40
_audit_update_record
;
2014-12-03 deposited with the CCDC.
2015-01-19 downloaded from the CCDC.
;
_cell_angle_alpha 90
_cell_angle_beta 98.9667(5)
_cell_angle_gamma 90
_cell_formula_units_Z 4
_cell_length_a 15.31460(10)
_cell_length_b 15.99840(10)
_cell_length_c 17.15680(10)
_cell_measurement_reflns_used 18247
_cell_measurement_temperature 150
_cell_measurement_theta_max 72
_cell_measurement_theta_min 3
_cell_volume 4152.20(5)
_computing_cell_refinement 'CrysAlis, (Oxford Diffraction, 2002)'
_computing_data_collection 'SuperNova, (Oxford Diffraction, 2010)'
_computing_data_reduction 'CrysAlis, (Oxford Diffraction, 2002)'
_computing_molecular_graphics 'Ortep-3 for windows (Farrugia, 1997)'
_computing_publication_material 'CRYSTALS (Betteridge et al., 2003)'
_computing_structure_refinement 'CRYSTALS (Betteridge et al., 2003)'
_computing_structure_solution 'Superflip (Palatinus & Chapuis, 2007)'
_diffrn_ambient_temperature 150
_diffrn_measured_fraction_theta_full 1.000
_diffrn_measured_fraction_theta_max 1.000
_diffrn_measurement_device Area
_diffrn_measurement_device_type 'Oxford Diffraction SuperNova'
_diffrn_measurement_method \w
_diffrn_radiation_monochromator graphite
_diffrn_radiation_type 'Cu K\a'
_diffrn_radiation_wavelength 1.54184
_diffrn_reflns_av_R_equivalents 0.044
_diffrn_reflns_limit_h_max 18
_diffrn_reflns_limit_h_min -17
_diffrn_reflns_limit_k_max 19
_diffrn_reflns_limit_k_min -19
_diffrn_reflns_limit_l_max 21
_diffrn_reflns_limit_l_min -21
_diffrn_reflns_number 22660
_diffrn_reflns_theta_full 72.329
_diffrn_reflns_theta_max 72.329
_diffrn_reflns_theta_min 4.022
_diffrn_standards_number 0
_exptl_absorpt_coefficient_mu 6.771
_exptl_absorpt_correction_T_max 0.42
_exptl_absorpt_correction_T_min 0.15
_exptl_absorpt_correction_type multi-scan
_exptl_absorpt_process_details 'CrysAlis, (Oxford Diffraction, 2002)'
_exptl_crystal_colour yellow
_exptl_crystal_density_diffrn 1.475
_exptl_crystal_density_method 'not measured'
_exptl_crystal_description prism
_exptl_crystal_F_000 1888
_exptl_crystal_recrystallization_method 'Re-crystallisation from solvent: DCM/hexane'
_exptl_crystal_size_max 0.533
_exptl_crystal_size_mid 0.165
_exptl_crystal_size_min 0.129
_refine_diff_density_max 1.71
_refine_diff_density_min -0.84
_refine_ls_extinction_method None
_refine_ls_goodness_of_fit_ref 1.0157
_refine_ls_hydrogen_treatment constr
_refine_ls_matrix_type full
_refine_ls_number_parameters 257
_refine_ls_number_reflns 4089
_refine_ls_number_restraints 2
_refine_ls_R_factor_all 0.0342
_refine_ls_R_factor_gt 0.0341
_refine_ls_shift/su_max 0.0042858
_refine_ls_shift/su_mean 0.0000740
_refine_ls_structure_factor_coef Fsqd
_refine_ls_weighting_details
;
 Method= Modified Sheldrick 
 w=1/[\s^2^(F^2^) + ( 0.07P)^2^ + 4.94P] 
 ,where P=(max(Fo^2^,0) + 2Fc^2^)/3 
;
_refine_ls_weighting_scheme calc
_refine_ls_wR_factor_all 0.0952
_refine_ls_wR_factor_gt 0.0951
_refine_ls_wR_factor_ref 0.0952
_reflns_limit_h_max 18
_reflns_limit_h_min -18
_reflns_limit_k_max 19
_reflns_limit_k_min 0
_reflns_limit_l_max 21
_reflns_limit_l_min 0
_reflns_number_gt 4077
_reflns_number_total 4107
_reflns_threshold_expression I>2.0\s(I)
_oxford_diffrn_Wilson_B_factor 1.54
_oxford_diffrn_Wilson_scale 0.23
_oxford_refine_ls_r_factor_ref 0.0342
_oxford_refine_ls_scale 2.121(17)
_oxford_reflns_number_all 4089
_oxford_reflns_threshold_expression_ref I>0.0\s(I)
_oxford_structure_analysis_title 'C:\Users\Jas\Desktop\jas145 (JSW At 21:26 on'
_cod_data_source_file c4dt03695f1.cif
_cod_data_source_block jas145
_cod_depositor_comments
;
The following automatic conversions were performed:

'_atom_sites_solution_primary' value 'Other' changed to 'other'
according to
/usr/data/users/saulius/crontab/automatic-downloads/rss-feeds/RSC/lib/dictionaries/cif_core.dic
dictionary named 'cif_core.dic' version 2.4.2 from 2011-04-26.

Automatic conversion script
Id: cif_fix_values 2935 2014-11-11 08:27:57Z andrius 

 Adding full bibliography for 7033695--7033706.cif.
;
_cod_original_sg_symbol_H-M 'C 2/c '
_cod_original_formula_sum 'C43 H42 Cl3 N1 O1 P2 Ru1 S2'
_cod_database_code 7033704

loop_
_symmetry_equiv_pos_as_xyz
x,y,z
-x,-y,-z
x+1/2,y+1/2,z
-x+1/2,-y+1/2,-z
x,-y,z+1/2
-x,y,-z+1/2
x+1/2,-y+1/2,z+1/2
-x+1/2,y+1/2,-z+1/2

loop_
_atom_site_label
_atom_site_type_symbol
_atom_site_fract_x
_atom_site_fract_y
_atom_site_fract_z
_atom_site_U_iso_or_equiv
_atom_site_occupancy
_atom_site_adp_type
_atom_site_refinement_flags_posn
_atom_site_refinement_flags_adp
Cl1 Cl 0.34691(17) 0.90500(11) 0.68077(12) 0.0208 0.5000 Uani . .
Cl101 Cl 0.54475(8) 1.45061(6) 0.68189(7) 0.0741 1.0000 Uani . .
N1 N 0.5000 1.16259(17) 0.7500 0.0278 1.0000 Uani S T
O1 O 0.6858(4) 0.9046(5) 0.8339(5) 0.0286 0.5000 Uani . .
P1 P 0.55834(3) 0.80859(3) 0.65912(3) 0.0188 1.0000 Uani . .
Ru1 Ru 0.5000 0.897415(12) 0.7500 0.0156 1.0000 Uani S T
S1 S 0.53039(3) 1.02005(3) 0.67540(3) 0.0199 1.0000 Uani . .
C1 C 0.6127(5) 0.8990(4) 0.8028(4) 0.0196 0.5000 Uani . .
C2 C 0.5000 1.0802(2) 0.7500 0.0213 1.0000 Uani S T
C3 C 0.52261(18) 1.21107(15) 0.68301(15) 0.0324 1.0000 Uani . .
C4 C 0.4411(2) 1.24029(17) 0.62877(16) 0.0396 1.0000 Uani . .
C11 C 0.48226(14) 0.75636(14) 0.58056(12) 0.0240 1.0000 Uani . .
C12 C 0.41556(15) 0.80318(16) 0.53544(14) 0.0292 1.0000 Uani . .
C13 C 0.35572(16) 0.7647(2) 0.47652(15) 0.0392 1.0000 Uani . .
C14 C 0.36107(18) 0.6798(2) 0.46296(16) 0.0427 1.0000 Uani . .
C15 C 0.42568(19) 0.63298(18) 0.50781(16) 0.0399 1.0000 Uani . .
C16 C 0.48570(16) 0.67035(15) 0.56617(14) 0.0297 1.0000 Uani . .
C21 C 0.63038(14) 0.87049(13) 0.60450(13) 0.0213 1.0000 Uani . .
C22 C 0.71897(16) 0.88147(15) 0.63746(14) 0.0267 1.0000 Uani . .
C23 C 0.77439(16) 0.92952(17) 0.59872(16) 0.0340 1.0000 Uani . .
C24 C 0.74235(18) 0.96827(16) 0.52812(15) 0.0343 1.0000 Uani . .
C25 C 0.65460(17) 0.95901(15) 0.49570(14) 0.0306 1.0000 Uani . .
C26 C 0.59880(16) 0.91035(14) 0.53357(14) 0.0258 1.0000 Uani . .
C31 C 0.63341(13) 0.72433(13) 0.69808(12) 0.0213 1.0000 Uani . .
C32 C 0.68707(16) 0.68407(15) 0.65021(14) 0.0288 1.0000 Uani . .
C33 C 0.74110(17) 0.61857(16) 0.68026(17) 0.0332 1.0000 Uani . .
C34 C 0.74415(17) 0.59320(15) 0.75787(17) 0.0318 1.0000 Uani . .
C35 C 0.69281(15) 0.63366(15) 0.80563(14) 0.0286 1.0000 Uani . .
C36 C 0.63797(14) 0.69923(14) 0.77568(13) 0.0239 1.0000 Uani . .
C101 C 0.500000(10) 1.5106(3) 0.750000(10) 0.0523 1.0000 Uani S T
H31 H 0.5573 1.2587 0.7066 0.0397 1.0000 Uiso R .
H32 H 0.5574 1.1765 0.6546 0.0401 1.0000 Uiso R .
H41 H 0.4586 1.2732 0.5882 0.0592 1.0000 Uiso R .
H42 H 0.4049 1.2731 0.6588 0.0603 1.0000 Uiso R .
H43 H 0.4104 1.1908 0.6063 0.0600 1.0000 Uiso R .
H121 H 0.4124 0.8600 0.5444 0.0350 1.0000 Uiso R .
H131 H 0.3124 0.7961 0.4474 0.0469 1.0000 Uiso R .
H141 H 0.3212 0.6530 0.4233 0.0521 1.0000 Uiso R .
H151 H 0.4278 0.5743 0.4991 0.0482 1.0000 Uiso R .
H161 H 0.5266 0.6387 0.5976 0.0356 1.0000 Uiso R .
H221 H 0.7409 0.8589 0.6857 0.0318 1.0000 Uiso R .
H231 H 0.8328 0.9355 0.6201 0.0420 1.0000 Uiso R .
H241 H 0.7799 1.0001 0.5016 0.0420 1.0000 Uiso R .
H251 H 0.6322 0.9841 0.4465 0.0375 1.0000 Uiso R .
H261 H 0.5392 0.9052 0.5099 0.0322 1.0000 Uiso R .
H321 H 0.6864 0.7013 0.5984 0.0351 1.0000 Uiso R .
H331 H 0.7750 0.5909 0.6488 0.0412 1.0000 Uiso R .
H341 H 0.7806 0.5502 0.7782 0.0388 1.0000 Uiso R .
H351 H 0.6952 0.6171 0.8571 0.0345 1.0000 Uiso R .
H361 H 0.6046 0.7253 0.8083 0.0292 1.0000 Uiso R .
H1011 H 0.5467 1.5450 0.7781 0.0664 1.0000 Uiso R .

loop_
_atom_site_aniso_label
_atom_site_aniso_U_11
_atom_site_aniso_U_22
_atom_site_aniso_U_33
_atom_site_aniso_U_23
_atom_site_aniso_U_13
_atom_site_aniso_U_12
Cl1 0.0139(16) 0.0227(6) 0.0265(12) 0.0013(6) 0.0055(12) 0.0011(11)
Cl101 0.0928(7) 0.0479(5) 0.0912(7) -0.0097(4) 0.0439(6) -0.0081(4)
N1 0.0373(15) 0.0187(13) 0.0319(14) 0.0000 0.0200(12) 0.0000
O1 0.014(4) 0.036(2) 0.034(3) -0.0005(18) 0.003(3) 0.000(3)
P1 0.0199(3) 0.0176(3) 0.0201(3) 0.00038(18) 0.00752(19) 0.00102(18)
Ru1 0.01392(14) 0.01557(14) 0.01783(14) 0.0000 0.00448(9) 0.0000
S1 0.0213(3) 0.0181(2) 0.0219(2) 0.00006(17) 0.00841(19) -0.00056(17)
C1 0.017(4) 0.020(3) 0.024(3) 0.0004(18) 0.011(3) 0.000(3)
C2 0.0194(13) 0.0227(14) 0.0232(14) 0.0000 0.0075(11) 0.0000
C3 0.0440(14) 0.0185(10) 0.0402(13) 0.0022(9) 0.0236(11) -0.0022(9)
C4 0.0497(16) 0.0352(14) 0.0373(13) 0.0044(11) 0.0173(12) -0.0026(11)
C11 0.0227(10) 0.0304(11) 0.0207(10) -0.0019(8) 0.0094(8) -0.0047(8)
C12 0.0227(10) 0.0405(13) 0.0261(11) 0.0014(9) 0.0095(8) 0.0003(9)
C13 0.0224(11) 0.0679(19) 0.0281(12) 0.0030(12) 0.0066(9) -0.0031(11)
C14 0.0325(13) 0.0651(19) 0.0316(13) -0.0105(12) 0.0085(10) -0.0206(12)
C15 0.0427(15) 0.0433(15) 0.0370(14) -0.0115(11) 0.0164(11) -0.0198(12)
C16 0.0339(12) 0.0285(11) 0.0294(11) -0.0016(9) 0.0133(9) -0.0062(9)
C21 0.0240(10) 0.0170(10) 0.0255(10) -0.0015(8) 0.0127(8) 0.0001(8)
C22 0.0281(11) 0.0250(10) 0.0280(11) -0.0003(9) 0.0072(9) -0.0017(9)
C23 0.0286(12) 0.0345(13) 0.0400(13) -0.0049(10) 0.0093(10) -0.0111(10)
C24 0.0404(14) 0.0310(12) 0.0355(13) -0.0003(10) 0.0182(11) -0.0122(10)
C25 0.0407(13) 0.0259(11) 0.0274(11) 0.0033(9) 0.0117(10) -0.0029(10)
C26 0.0276(11) 0.0253(10) 0.0263(11) 0.0001(8) 0.0097(9) -0.0005(9)
C31 0.0207(9) 0.0184(9) 0.0259(10) 0.0004(8) 0.0068(8) 0.0014(7)
C32 0.0325(12) 0.0266(11) 0.0307(11) 0.0022(9) 0.0151(9) 0.0043(9)
C33 0.0293(12) 0.0288(11) 0.0458(15) 0.0004(10) 0.0191(11) 0.0080(10)
C34 0.0231(11) 0.0275(12) 0.0451(15) 0.0043(9) 0.0062(10) 0.0057(8)
C35 0.0286(11) 0.0274(12) 0.0294(11) 0.0036(9) 0.0033(9) 0.0025(9)
C36 0.0242(10) 0.0219(10) 0.0268(11) -0.0018(8) 0.0081(8) 0.0017(8)
C101 0.054(3) 0.029(2) 0.073(3) 0.0000 0.007(2) 0.0000

loop_
_atom_type_symbol
_atom_type_scat_dispersion_real
_atom_type_scat_dispersion_imag
_atom_type_scat_Cromer_Mann_a1
_atom_type_scat_Cromer_Mann_b1
_atom_type_scat_Cromer_Mann_a2
_atom_type_scat_Cromer_Mann_b2
_atom_type_scat_Cromer_Mann_a3
_atom_type_scat_Cromer_Mann_b3
_atom_type_scat_Cromer_Mann_a4
_atom_type_scat_Cromer_Mann_b4
_atom_type_scat_Cromer_Mann_c
_atom_type_scat_source
C 0.0181 0.0091 2.3100 20.8439 1.0200 10.2075 1.5886 0.5687 0.8650 51.6512 0.2156 'International Tables Vol C 4.2.6.8 and 6.1.1.4'
H 0.0000 0.0000 0.4930 10.5109 0.3229 26.1257 0.1402 3.1424 0.0408 57.7998 0.0030 'International Tables Vol C 4.2.6.8 and 6.1.1.4'
Cl 0.3639 0.7018 11.4604 0.0104 7.1964 1.1662 6.2556 18.5194 1.6455 47.7784 -9.5574 'International Tables Vol C 4.2.6.8 and 6.1.1.4'
N 0.0311 0.0180 12.2126 0.0057 3.1322 9.8933 2.0125 28.9975 1.1663 0.5826 -11.5290 'International Tables Vol C 4.2.6.8 and 6.1.1.4'
O 0.0492 0.0322 3.0485 13.2771 2.2868 5.7011 1.5463 0.3239 0.8670 32.9089 0.2508 'International Tables Vol C 4.2.6.8 and 6.1.1.4'
P 0.2955 0.4335 6.4345 1.9067 4.1791 27.1570 1.7800 0.5260 1.4908 68.1645 1.1149 'International Tables Vol C 4.2.6.8 and 6.1.1.4'
Ru 0.0552 3.2960 19.2674 0.8085 12.9182 8.4347 4.8634 24.7997 1.5676 94.2928 5.3787 'International Tables Vol C 4.2.6.8 and 6.1.1.4'
S 0.3331 0.5567 6.9053 1.4679 5.2034 22.2151 1.4379 0.2536 1.5863 56.1720 0.8669 'International Tables Vol C 4.2.6.8 and 6.1.1.4'

loop_
_geom_angle_atom_site_label_1
_geom_angle_site_symmetry_1
_geom_angle_atom_site_label_2
_geom_angle_atom_site_label_3
_geom_angle_site_symmetry_3
_geom_angle
_geom_angle_publ_flag
C3 6_656 N1 C2 . 121.80(13) yes
C3 6_656 N1 C3 . 116.4(3) yes
C2 . N1 C3 . 121.80(13) yes
Ru1 . P1 C11 . 119.41(7) yes
Ru1 . P1 C21 . 109.10(7) yes
C11 . P1 C21 . 103.44(10) yes
Ru1 . P1 C31 . 118.59(7) yes
C11 . P1 C31 . 102.90(10) yes
C21 . P1 C31 . 100.94(9) yes
Cl1 . Ru1 Cl1 6_656 174.35(8) yes
Cl1 . Ru1 S1 6_656 88.17(4) yes
Cl1 6_656 Ru1 S1 6_656 87.26(4) yes
Cl1 . Ru1 P1 . 98.03(4) yes
Cl1 6_656 Ru1 P1 . 85.36(4) yes
S1 6_656 Ru1 P1 . 161.637(19) yes
Cl1 . Ru1 P1 6_656 85.36(4) yes
Cl1 6_656 Ru1 P1 6_656 98.03(4) yes
S1 6_656 Ru1 P1 6_656 90.848(16) yes
P1 . Ru1 P1 6_656 106.81(3) yes
Cl1 . Ru1 C1 6_656 2.21(19) yes
Cl1 6_656 Ru1 C1 6_656 176.2(2) yes
S1 6_656 Ru1 C1 6_656 90.3(2) yes
P1 . Ru1 C1 6_656 96.1(2) yes
P1 6_656 Ru1 C1 6_656 84.9(2) yes
Cl1 . Ru1 S1 . 87.26(4) yes
Cl1 6_656 Ru1 S1 . 88.17(4) yes
S1 6_656 Ru1 S1 . 72.11(2) yes
P1 . Ru1 S1 . 90.847(16) yes
P1 6_656 Ru1 S1 . 161.637(19) yes
Cl1 . Ru1 C1 . 176.2(2) yes
Cl1 6_656 Ru1 C1 . 2.21(19) yes
S1 6_656 Ru1 C1 . 88.3(2) yes
P1 . Ru1 C1 . 84.9(2) yes
P1 6_656 Ru1 C1 . 96.1(2) yes
C1 6_656 Ru1 S1 . 88.3(2) yes
C1 6_656 Ru1 C1 . 178.4(4) yes
S1 . Ru1 C1 . 90.3(2) yes
Ru1 . S1 C2 . 87.90(9) yes
O1 . C1 Ru1 . 175.7(8) yes
S1 6_656 C2 S1 . 112.08(19) yes
S1 6_656 C2 N1 . 123.96(9) yes
S1 . C2 N1 . 123.96(9) yes
N1 . C3 C4 . 111.83(19) yes
N1 . C3 H31 . 105.4 no
C4 . C3 H31 . 110.9 no
N1 . C3 H32 . 108.2 no
C4 . C3 H32 . 109.8 no
H31 . C3 H32 . 110.6 no
C3 . C4 H41 . 108.9 no
C3 . C4 H42 . 109.1 no
H41 . C4 H42 . 110.1 no
C3 . C4 H43 . 107.2 no
H41 . C4 H43 . 109.7 no
H42 . C4 H43 . 111.8 no
P1 . C11 C12 . 119.12(18) yes
P1 . C11 C16 . 122.59(18) yes
C12 . C11 C16 . 118.2(2) yes
C11 . C12 C13 . 120.3(2) yes
C11 . C12 H121 . 119.2 no
C13 . C12 H121 . 120.5 no
C12 . C13 C14 . 120.4(3) yes
C12 . C13 H131 . 119.3 no
C14 . C13 H131 . 120.3 no
C13 . C14 C15 . 119.8(2) yes
C13 . C14 H141 . 121.2 no
C15 . C14 H141 . 119.0 no
C14 . C15 C16 . 120.5(3) yes
C14 . C15 H151 . 119.2 no
C16 . C15 H151 . 120.3 no
C11 . C16 C15 . 120.8(2) yes
C11 . C16 H161 . 118.9 no
C15 . C16 H161 . 120.2 no
P1 . C21 C22 . 118.82(17) yes
P1 . C21 C26 . 122.44(17) yes
C22 . C21 C26 . 118.6(2) yes
C21 . C22 C23 . 120.2(2) yes
C21 . C22 H221 . 120.8 no
C23 . C22 H221 . 119.0 no
C22 . C23 C24 . 120.5(2) yes
C22 . C23 H231 . 119.8 no
C24 . C23 H231 . 119.7 no
C23 . C24 C25 . 119.7(2) yes
C23 . C24 H241 . 120.6 no
C25 . C24 H241 . 119.7 no
C24 . C25 C26 . 120.2(2) yes
C24 . C25 H251 . 120.4 no
C26 . C25 H251 . 119.3 no
C21 . C26 C25 . 120.7(2) yes
C21 . C26 H261 . 121.2 no
C25 . C26 H261 . 118.2 no
P1 . C31 C32 . 121.04(17) yes
P1 . C31 C36 . 120.04(16) yes
C32 . C31 C36 . 118.9(2) yes
C31 . C32 C33 . 120.0(2) yes
C31 . C32 H321 . 120.2 no
C33 . C32 H321 . 119.8 no
C32 . C33 C34 . 120.5(2) yes
C32 . C33 H331 . 120.4 no
C34 . C33 H331 . 119.1 no
C33 . C34 C35 . 119.7(2) yes
C33 . C34 H341 . 120.7 no
C35 . C34 H341 . 119.5 no
C34 . C35 C36 . 120.1(2) yes
C34 . C35 H351 . 119.6 no
C36 . C35 H351 . 120.3 no
C35 . C36 C31 . 120.8(2) yes
C35 . C36 H361 . 118.7 no
C31 . C36 H361 . 120.5 no
Cl101 . C101 Cl101 6_656 112.7(2) yes
Cl101 . C101 H1011 6_656 108.5 no
Cl101 6_656 C101 H1011 6_656 108.1 no
Cl101 . C101 H1011 . 108.1 no
Cl101 6_656 C101 H1011 . 108.5 no
H1011 6_656 C101 H1011 . 110.9 no

loop_
_geom_bond_atom_site_label_1
_geom_bond_atom_site_label_2
_geom_bond_site_symmetry_2
_geom_bond_distance
_geom_bond_publ_flag
Cl1 Ru1 . 2.461(3) yes
Cl101 C101 . 1.734(3) yes
N1 C3 6_656 1.472(3) yes
N1 C2 . 1.318(4) yes
N1 C3 . 1.472(3) yes
O1 C1 . 1.165(8) yes
P1 Ru1 . 2.3839(5) yes
P1 C11 . 1.839(2) yes
P1 C21 . 1.844(2) yes
P1 C31 . 1.829(2) yes
Ru1 S1 6_656 2.4268(5) yes
Ru1 C1 6_656 1.821(9) yes
Ru1 S1 . 2.4268(5) yes
Ru1 C1 . 1.821(9) yes
S1 C2 . 1.7221(19) yes
C3 C4 . 1.510(4) yes
C3 H31 . 0.980 no
C3 H32 . 0.952 no
C4 H41 . 0.945 no
C4 H42 . 0.968 no
C4 H43 . 0.969 no
C11 C12 . 1.399(3) yes
C11 C16 . 1.400(3) yes
C12 C13 . 1.397(4) yes
C12 H121 . 0.924 no
C13 C14 . 1.383(5) yes
C13 H131 . 0.917 no
C14 C15 . 1.376(5) yes
C14 H141 . 0.943 no
C15 C16 . 1.385(4) yes
C15 H151 . 0.952 no
C16 H161 . 0.913 no
C21 C22 . 1.397(3) yes
C21 C26 . 1.392(3) yes
C22 C23 . 1.389(3) yes
C22 H221 . 0.918 no
C23 C24 . 1.381(4) yes
C23 H231 . 0.918 no
C24 C25 . 1.380(4) yes
C24 H241 . 0.938 no
C25 C26 . 1.390(3) yes
C25 H251 . 0.949 no
C26 H261 . 0.943 no
C31 C32 . 1.405(3) yes
C31 C36 . 1.382(3) yes
C32 C33 . 1.384(3) yes
C32 H321 . 0.929 no
C33 C34 . 1.386(4) yes
C33 H331 . 0.919 no
C34 C35 . 1.382(4) yes
C34 H341 . 0.921 no
C35 C36 . 1.391(3) yes
C35 H351 . 0.918 no
C36 H361 . 0.914 no
C101 H1011 6_656 0.968 no
C101 H1011 . 0.968 no

loop_
_geom_hbond_atom_site_label_D
_geom_hbond_atom_site_label_H
_geom_hbond_atom_site_label_A
_geom_hbond_site_symmetry_A
_geom_hbond_angle_DHA
_geom_hbond_distance_DH
_geom_hbond_distance_HA
_geom_hbond_distance_DA
_geom_hbond_publ_flag
C14 H141 O1 7_464 166.4(2) 0.943 2.552 3.476(4) yes
C16 H161 C32 . 125.00 0.913 2.587 3.202(4) yes
C26 H261 C12 . 132.00 0.943 2.588 3.293(4) yes
C36 H361 C11 6_656 163.08(7) 0.914 2.539 3.424(4) yes
